data_1516926
loop_
_publ_author_name
'Jianchao Yuan'
'Fengying Song'
'Jing Li'
'Zong Jia'
'Fuzhou Wang'
'Bingnian Yuan'

_publ_section_title
;
 Chiral {bis[N,N'-(2-ethyl-6-methylphenyl)imino]-1,2-dimethylethane}
 dibromonickel bearing sec-phenethyl groups: Synthesis, characterization
 and application in synthesis of nanosized dendritic polyethylene
;
_journal_name_full
;
Inorganica Chimica Acta
;
_journal_page_first 99
_journal_page_last 106
_journal_volume 400
_journal_year 2013
_chemical_formula_sum 'C38 H44 Br2 N2 Ni'
_chemical_formula_weight 747.28
_space_group_IT_number 14
_symmetry_cell_setting monoclinic
_symmetry_space_group_name_Hall '-P 2yn'
_symmetry_space_group_name_H-M 'P 1 21/n 1'
_atom_sites_solution_hydrogens geom
_atom_sites_solution_primary direct
_atom_sites_solution_secondary difmap
_cell_angle_alpha 90.00
_cell_angle_beta 106.149(9)
_cell_angle_gamma 90.00
_cell_formula_units_Z 4
_cell_length_a 12.214(10)
_cell_length_b 25.21(2)
_cell_length_c 12.436(11)
_cell_measurement_reflns_used 2192
_cell_measurement_temperature 296(2)
_cell_measurement_theta_max 16.14
_cell_measurement_theta_min 2.35
_cell_volume 3678(5)
_computing_cell_refinement 'Bruker SAINT'
_computing_data_collection 'Bruker APEX2'
_computing_data_reduction 'Bruker SAINT'
_computing_molecular_graphics 'Bruker SHELXTL'
_computing_publication_material 'Bruker SHELXTL'
_computing_structure_refinement 'SHELXL-97 (Sheldrick, 2008)'
_computing_structure_solution 'SHELXS-97 (Sheldrick, 2008)'
_diffrn_ambient_temperature 296(2)
_diffrn_measured_fraction_theta_full 0.995
_diffrn_measured_fraction_theta_max 0.995
_diffrn_measurement_device_type 'Bruker APEX-II CCD'
_diffrn_measurement_method '\f and \w scans'
_diffrn_radiation_monochromator graphite
_diffrn_radiation_source 'fine-focus sealed tube'
_diffrn_radiation_type MoK\a
_diffrn_radiation_wavelength 0.71073
_diffrn_reflns_av_R_equivalents 0.1691
_diffrn_reflns_av_sigmaI/netI 0.1897
_diffrn_reflns_limit_h_max 14
_diffrn_reflns_limit_h_min -14
_diffrn_reflns_limit_k_max 29
_diffrn_reflns_limit_k_min -30
_diffrn_reflns_limit_l_max 14
_diffrn_reflns_limit_l_min -14
_diffrn_reflns_number 25073
_diffrn_reflns_theta_full 25.10
_diffrn_reflns_theta_max 25.10
_diffrn_reflns_theta_min 2.22
_exptl_absorpt_coefficient_mu 2.727
_exptl_absorpt_correction_T_max 0.6695
_exptl_absorpt_correction_T_min 0.5157
_exptl_absorpt_correction_type multi-scan
_exptl_absorpt_process_details SADABS
_exptl_crystal_colour brown
_exptl_crystal_density_diffrn 1.349
_exptl_crystal_density_method 'not measured'
_exptl_crystal_description block
_exptl_crystal_F_000 1536
_exptl_crystal_size_max 0.28
_exptl_crystal_size_mid 0.19
_exptl_crystal_size_min 0.16
_refine_diff_density_max 0.610
_refine_diff_density_min -0.487
_refine_diff_density_rms 0.085
_refine_ls_extinction_method none
_refine_ls_goodness_of_fit_ref 1.150
_refine_ls_hydrogen_treatment constr
_refine_ls_matrix_type full
_refine_ls_number_parameters 372
_refine_ls_number_reflns 6523
_refine_ls_number_restraints 52
_refine_ls_restrained_S_all 1.157
_refine_ls_R_factor_all 0.2789
_refine_ls_R_factor_gt 0.1030
_refine_ls_shift/su_max 0.000
_refine_ls_shift/su_mean 0.000
_refine_ls_structure_factor_coef Fsqd
_refine_ls_weighting_details 'calc w=1/[\s^2^(Fo^2^)+(0.1000P)^2^+0.0571P] where P=(Fo^2^+2Fc^2^)/3'
_refine_ls_weighting_scheme calc
_refine_ls_wR_factor_gt 0.2251
_refine_ls_wR_factor_ref 0.2960
_reflns_number_gt 2018
_reflns_number_total 6523
_reflns_threshold_expression >2sigma(I)
_cod_data_source_file ICA-2013-400-99-106-2.cif
_cod_data_source_block 2
_cod_original_cell_volume 3678.14
_cod_original_sg_symbol_H-M P2(1)/n
_cod_database_code 1516926

loop_
_symmetry_equiv_pos_as_xyz
'x, y, z'
'-x+1/2, y+1/2, -z+1/2'
'-x, -y, -z'
'x-1/2, -y-1/2, z-1/2'

loop_
_atom_site_label
_atom_site_type_symbol
_atom_site_fract_x
_atom_site_fract_y
_atom_site_fract_z
_atom_site_U_iso_or_equiv
_atom_site_adp_type
_atom_site_occupancy
_atom_site_symmetry_multiplicity
_atom_site_calc_flag
_atom_site_refinement_flags
_atom_site_disorder_assembly
_atom_site_disorder_group
C22 C -0.1189(9) 0.0760(7) 0.2262(7) 0.117(5) Uani 1 1 d G A 4
C23 C -0.1894(14) 0.0389(4) 0.2563(8) 0.128(6) Uani 1 1 d G A 4
H23 H -0.1699 0.0032 0.2607 0.154 Uiso 1 1 calc R A 4
C24 C -0.2890(12) 0.0553(6) 0.2798(7) 0.129(7) Uani 1 1 d G A 4
C25 C -0.3181(7) 0.1088(7) 0.2732(8) 0.135(7) Uani 1 1 d G A 4
H25 H -0.3847 0.1197 0.2889 0.162 Uiso 1 1 calc R A 4
C26 C -0.2476(10) 0.1458(5) 0.2431(8) 0.115(5) Uani 1 1 d G A 4
C27 C -0.1481(9) 0.1294(6) 0.2196(7) 0.081(4) Uani 1 1 d G A 4
C33 C -0.4763(9) 0.0068(5) 0.2492(13) 0.105(5) Uani 1 1 d GU A 4
C34 C -0.5001(13) -0.0209(5) 0.1488(14) 0.133(6) Uani 1 1 d GU A 4
H34 H -0.4409 -0.0351 0.1244 0.160 Uiso 1 1 calc R A 4
C35 C -0.6123(17) -0.0274(5) 0.0847(9) 0.181(9) Uani 1 1 d GU A 4
H35 H -0.6282 -0.0460 0.0175 0.218 Uiso 1 1 calc R A 4
C36 C -0.7007(9) -0.0061(6) 0.1212(15) 0.193(11) Uani 1 1 d GU A 4
H36 H -0.7758 -0.0105 0.0783 0.232 Uiso 1 1 calc R A 4
C37 C -0.6770(13) 0.0216(5) 0.2216(17) 0.194(10) Uani 1 1 d GU A 4
H37 H -0.7362 0.0358 0.2460 0.233 Uiso 1 1 calc R A 4
C38 C -0.5648(17) 0.0281(4) 0.2856(10) 0.175(8) Uani 1 1 d GU A 4
H38 H -0.5489 0.0466 0.3528 0.209 Uiso 1 1 calc R A 4
Ni1 Ni 0.05708(13) 0.20422(7) 0.30842(12) 0.0900(7) Uani 1 1 d . A 4
Br1 Br -0.00509(14) 0.26599(8) 0.41824(13) 0.1410(8) Uani 1 1 d . A 4
Br2 Br 0.20834(15) 0.15073(9) 0.39934(16) 0.1659(10) Uani 1 1 d . A 4
C1 C 0.5388(15) 0.4004(6) 0.3343(16) 0.125(5) Uani 1 1 d . A 4
H1 H 0.4727 0.4113 0.3512 0.150 Uiso 1 1 calc R A 4
C2 C 0.647(3) 0.4010(9) 0.4238(16) 0.178(11) Uani 1 1 d . A 4
H2 H 0.6519 0.4124 0.4962 0.214 Uiso 1 1 calc R A 4
C3 C 0.735(2) 0.3844(14) 0.394(3) 0.199(18) Uani 1 1 d . A 4
H3 H 0.8057 0.3858 0.4476 0.239 Uiso 1 1 calc R A 4
C4 C 0.733(3) 0.3650(10) 0.290(3) 0.185(11) Uani 1 1 d . A 4
H4 H 0.7982 0.3523 0.2734 0.222 Uiso 1 1 calc R A 4
C5 C 0.629(2) 0.3659(6) 0.2129(17) 0.137(6) Uani 1 1 d . A 4
H5 H 0.6241 0.3522 0.1423 0.164 Uiso 1 1 calc R A 4
C6 C 0.5317(13) 0.3849(6) 0.2302(13) 0.091(4) Uani 1 1 d . A 4
C7 C 0.4205(14) 0.3896(8) 0.1473(12) 0.157(7) Uani 1 1 d D A 4
H7 H 0.3916 0.4225 0.1712 0.189 Uiso 1 1 calc R A 4
C8 C 0.4192(16) 0.4032(10) 0.0295(14) 0.283(16) Uani 1 1 d D A 4
H8A H 0.4961 0.4071 0.0252 0.425 Uiso 1 1 calc R A 4
H8B H 0.3786 0.4358 0.0079 0.425 Uiso 1 1 calc R A 4
H8C H 0.3823 0.3753 -0.0200 0.425 Uiso 1 1 calc R A 4
C9 C 0.3304(14) 0.3499(8) 0.1588(12) 0.101(5) Uani 1 1 d . A 4
C10 C 0.3484(11) 0.2956(9) 0.1488(9) 0.093(4) Uani 1 1 d . A 4
H10 H 0.4169 0.2840 0.1381 0.112 Uiso 1 1 calc R A 4
C12 C 0.1626(12) 0.2788(7) 0.1651(8) 0.075(4) Uani 1 1 d . A 4
C13 C 0.1413(13) 0.3336(8) 0.1716(10) 0.091(4) Uani 1 1 d . A 4
C14 C 0.2289(15) 0.3660(6) 0.1709(10) 0.106(5) Uani 1 1 d . A 4
H14 H 0.2188 0.4022 0.1795 0.127 Uiso 1 1 calc R A 4
C17 C 0.0256(13) 0.3551(6) 0.1804(15) 0.154(7) Uani 1 1 d . A 4
H17A H 0.0382 0.3792 0.2425 0.231 Uiso 1 1 calc R A 4
H17B H -0.0210 0.3261 0.1915 0.231 Uiso 1 1 calc R A 4
H17C H -0.0123 0.3734 0.1125 0.231 Uiso 1 1 calc R A 4
C18 C -0.0054(10) 0.2272(5) 0.0773(9) 0.080(4) Uani 1 1 d . A 4
C21 C -0.0896(9) 0.1880(5) 0.0945(10) 0.072(3) Uani 1 1 d . A 4
C19 C -0.0123(10) 0.2475(5) -0.0376(9) 0.099(4) Uani 1 1 d . A 4
H19A H -0.0119 0.2856 -0.0368 0.149 Uiso 1 1 calc R A 4
H19B H -0.0814 0.2351 -0.0893 0.149 Uiso 1 1 calc R A 4
H19C H 0.0519 0.2348 -0.0604 0.149 Uiso 1 1 calc R A 4
C20 C -0.1872(10) 0.1715(5) -0.0065(9) 0.110(5) Uani 1 1 d . A 4
H20A H -0.2179 0.1382 0.0087 0.165 Uiso 1 1 calc R A 4
H20B H -0.1592 0.1681 -0.0710 0.165 Uiso 1 1 calc R A 4
H20C H -0.2459 0.1981 -0.0205 0.165 Uiso 1 1 calc R A 4
C28 C -0.0084(11) 0.0577(6) 0.1880(19) 0.187(10) Uani 1 1 d . A 4
H28A H -0.0327 0.0408 0.1161 0.280 Uiso 1 1 calc R A 4
H28B H 0.0360 0.0332 0.2419 0.280 Uiso 1 1 calc R A 4
H28C H 0.0371 0.0882 0.1833 0.280 Uiso 1 1 calc R A 4
C29 C -0.2843(12) 0.2045(8) 0.2328(14) 0.127(6) Uani 1 1 d D A 4
H29A H -0.2221 0.2264 0.2239 0.152 Uiso 1 1 calc R A 4
H29B H -0.3487 0.2092 0.1672 0.152 Uiso 1 1 calc R A 4
C31 C -0.3600(16) 0.0145(9) 0.3178(17) 0.214(10) Uani 1 1 d DU A 4
H31 H -0.3321 -0.0137 0.2780 0.257 Uiso 1 1 calc R A 4
C32 C -0.3098(17) -0.0124(10) 0.4287(18) 0.255(12) Uani 1 1 d DU A 4
H32A H -0.3261 0.0083 0.4873 0.383 Uiso 1 1 calc R A 4
H32B H -0.2288 -0.0155 0.4422 0.383 Uiso 1 1 calc R A 4
H32C H -0.3426 -0.0471 0.4275 0.383 Uiso 1 1 calc R A 4
N1 N 0.0738(8) 0.2398(4) 0.1686(7) 0.070(3) Uani 1 1 d . A 4
N2 N -0.0760(8) 0.1706(4) 0.1953(8) 0.082(3) Uani 1 1 d . A 4
C11 C 0.2660(13) 0.2584(7) 0.1546(10) 0.080(4) Uani 1 1 d . A 4
C15 C 0.2759(12) 0.2030(8) 0.1321(14) 0.127(6) Uani 1 1 d D A 4
H15A H 0.2486 0.1981 0.0517 0.152 Uiso 1 1 calc R A 4
H15B H 0.2241 0.1839 0.1648 0.152 Uiso 1 1 calc R A 4
C16 C 0.3905(17) 0.1767(8) 0.1715(18) 0.224(9) Uani 1 1 d D A 4
H16A H 0.4325 0.1827 0.1178 0.335 Uiso 1 1 calc R A 4
H16B H 0.3804 0.1392 0.1792 0.335 Uiso 1 1 calc R A 4
H16C H 0.4317 0.1912 0.2425 0.335 Uiso 1 1 calc R A 4
C30 C -0.317(3) 0.2213(12) 0.337(2) 0.39(3) Uani 1 1 d D A 4
H30A H -0.2501 0.2326 0.3932 0.581 Uiso 1 1 calc R A 4
H30B H -0.3512 0.1919 0.3645 0.581 Uiso 1 1 calc R A 4
H30C H -0.3705 0.2501 0.3186 0.581 Uiso 1 1 calc R A 4

loop_
_atom_site_aniso_label
_atom_site_aniso_U_11
_atom_site_aniso_U_22
_atom_site_aniso_U_33
_atom_site_aniso_U_23
_atom_site_aniso_U_13
_atom_site_aniso_U_12
C22 0.141(15) 0.099(14) 0.083(10) 0.009(10) -0.013(9) -0.038(14)
C23 0.141(15) 0.083(12) 0.127(13) 0.017(10) -0.018(11) -0.044(13)
C24 0.079(12) 0.21(2) 0.078(10) 0.031(13) -0.013(9) -0.061(13)
C25 0.081(11) 0.185(19) 0.123(13) 0.045(13) 0.002(9) -0.044(13)
C26 0.063(10) 0.152(16) 0.113(11) 0.045(11) -0.002(8) -0.015(12)
C27 0.035(8) 0.127(14) 0.070(8) 0.016(8) -0.003(6) -0.021(9)
C33 0.080(10) 0.127(13) 0.112(12) 0.029(10) 0.031(9) -0.022(9)
C34 0.125(14) 0.175(16) 0.106(13) 0.027(12) 0.042(11) -0.007(12)
C35 0.196(19) 0.205(19) 0.118(14) 0.018(13) 0.002(16) -0.067(18)
C36 0.111(15) 0.20(2) 0.23(2) 0.103(19) -0.028(14) -0.040(14)
C37 0.134(17) 0.175(19) 0.28(3) 0.066(19) 0.063(17) 0.009(15)
C38 0.173(17) 0.161(16) 0.21(2) 0.027(14) 0.083(18) -0.020(16)
Ni1 0.0689(10) 0.1424(16) 0.0477(9) 0.0052(10) -0.0021(7) -0.0270(10)
Br1 0.1349(14) 0.200(2) 0.0868(11) -0.0299(12) 0.0294(10) -0.0079(12)
Br2 0.1205(14) 0.221(2) 0.1341(16) 0.0473(15) -0.0004(12) 0.0316(13)
C1 0.170(17) 0.118(13) 0.087(12) 0.028(10) 0.037(13) 0.005(11)
C2 0.24(3) 0.18(2) 0.073(12) 0.026(13) -0.025(19) -0.09(2)
C3 0.106(17) 0.24(3) 0.21(3) 0.15(3) -0.02(2) -0.06(2)
C4 0.14(2) 0.21(2) 0.22(3) 0.06(3) 0.07(3) 0.001(18)
C5 0.155(18) 0.111(14) 0.134(16) 0.001(11) 0.024(16) -0.001(14)
C6 0.076(10) 0.110(12) 0.088(12) 0.018(9) 0.023(10) -0.015(9)
C7 0.142(14) 0.214(19) 0.085(11) 0.036(12) -0.020(11) -0.087(14)
C8 0.185(19) 0.41(4) 0.19(2) 0.18(2) -0.042(16) -0.16(2)
C9 0.071(11) 0.120(14) 0.095(10) 0.011(10) -0.008(8) -0.056(11)
C10 0.059(9) 0.150(15) 0.063(8) -0.018(10) 0.003(6) -0.017(12)
C12 0.065(10) 0.119(14) 0.033(6) 0.005(7) 0.002(6) -0.014(10)
C13 0.083(12) 0.100(14) 0.074(9) -0.009(9) -0.002(7) 0.001(11)
C14 0.079(11) 0.135(15) 0.088(10) -0.003(9) -0.002(8) -0.029(12)
C17 0.151(15) 0.124(13) 0.21(2) -0.016(13) 0.097(14) 0.013(12)
C18 0.084(8) 0.095(10) 0.042(7) 0.000(7) -0.014(7) -0.005(8)
C21 0.052(7) 0.092(10) 0.057(8) 0.010(7) -0.009(6) -0.016(7)
C19 0.115(10) 0.130(12) 0.049(7) 0.017(7) 0.017(7) -0.030(8)
C20 0.098(9) 0.135(12) 0.070(9) -0.021(8) -0.022(7) -0.033(9)
C28 0.097(11) 0.108(13) 0.38(3) -0.005(16) 0.102(16) 0.000(10)
C29 0.066(9) 0.180(17) 0.135(14) 0.006(13) 0.028(9) -0.008(10)
C31 0.148(16) 0.25(2) 0.197(19) 0.091(17) -0.027(14) -0.115(16)
C32 0.183(17) 0.34(3) 0.21(2) 0.14(2) -0.009(15) -0.071(17)
N1 0.057(6) 0.108(8) 0.049(6) 0.003(5) 0.023(5) 0.008(6)
N2 0.071(7) 0.094(8) 0.068(7) 0.004(6) 0.000(5) -0.010(6)
C11 0.068(10) 0.085(12) 0.079(9) -0.014(8) 0.007(7) -0.009(10)
C15 0.080(11) 0.169(19) 0.138(14) -0.038(13) 0.042(10) 0.008(11)
C16 0.25(3) 0.23(2) 0.19(2) -0.011(19) 0.07(2) 0.01(2)
C30 0.32(4) 0.37(5) 0.54(7) 0.21(5) 0.24(4) 0.09(3)

loop_
_atom_type_symbol
_atom_type_description
_atom_type_scat_dispersion_real
_atom_type_scat_dispersion_imag
_atom_type_scat_source
C C 0.0033 0.0016 'International Tables Vol C Tables 4.2.6.8 and 6.1.1.4'
H H 0.0000 0.0000 'International Tables Vol C Tables 4.2.6.8 and 6.1.1.4'
N N 0.0061 0.0033 'International Tables Vol C Tables 4.2.6.8 and 6.1.1.4'
Ni Ni 0.3393 1.1124 'International Tables Vol C Tables 4.2.6.8 and 6.1.1.4'
Br Br -0.2901 2.4595 'International Tables Vol C Tables 4.2.6.8 and 6.1.1.4'

loop_
_geom_angle_atom_site_label_1
_geom_angle_atom_site_label_2
_geom_angle_atom_site_label_3
_geom_angle
C23 C22 C27 120.0
C23 C22 C28 121.1(12)
C27 C22 C28 118.7(12)
C22 C23 C24 120.0
C22 C23 H23 120.0
C24 C23 H23 120.0
C25 C24 C23 120.0
C25 C24 C31 121.4(16)
C23 C24 C31 118.5(16)
C24 C25 C26 120.0
C24 C25 H25 120.0
C26 C25 H25 120.0
C27 C26 C25 120.0
C27 C26 C29 121.3(12)
C25 C26 C29 118.7(12)
C26 C27 C22 120.0
C26 C27 N2 116.7(12)
C22 C27 N2 123.2(12)
C34 C33 C38 120.0
C34 C33 C31 121.3(17)
C38 C33 C31 118.7(17)
C33 C34 C35 120.0
C33 C34 H34 120.0
C35 C34 H34 120.0
C36 C35 C34 120.0
C36 C35 H35 120.0
C34 C35 H35 120.0
C35 C36 C37 120.0
C35 C36 H36 120.0
C37 C36 H36 120.0
C38 C37 C36 120.0
C38 C37 H37 120.0
C36 C37 H37 120.0
C37 C38 C33 120.0
C37 C38 H38 120.0
C33 C38 H38 120.0
N1 Ni1 N2 80.8(4)
N1 Ni1 Br2 115.0(2)
N2 Ni1 Br2 118.4(3)
N1 Ni1 Br1 109.6(3)
N2 Ni1 Br1 111.0(3)
Br2 Ni1 Br1 116.66(10)
C6 C1 C2 122.7(18)
C6 C1 H1 118.7
C2 C1 H1 118.7
C3 C2 C1 115(3)
C3 C2 H2 122.5
C1 C2 H2 122.5
C2 C3 C4 125(3)
C2 C3 H3 117.3
C4 C3 H3 117.3
C5 C4 C3 115(3)
C5 C4 H4 122.5
C3 C4 H4 122.5
C6 C5 C4 126(2)
C6 C5 H5 117.2
C4 C5 H5 117.2
C1 C6 C5 115.9(16)
C1 C6 C7 117.3(17)
C5 C6 C7 126.8(19)
C6 C7 C8 117.5(15)
C6 C7 C9 115.7(13)
C8 C7 C9 115.5(12)
C6 C7 H7 101.3
C8 C7 H7 101.3
C9 C7 H7 101.3
C14 C9 C10 118.3(13)
C14 C9 C7 122(2)
C10 C9 C7 120.0(19)
C11 C10 C9 121.4(14)
C11 C10 H10 119.3
C9 C10 H10 119.3
C11 C12 C13 123.3(13)
C11 C12 N1 116.6(14)
C13 C12 N1 120.2(14)
C14 C13 C12 115.7(14)
C14 C13 C17 122.1(16)
C12 C13 C17 122.2(15)
C13 C14 C9 125.0(16)
C13 C14 H14 117.5
C9 C14 H14 117.5
N1 C18 C21 114.3(10)
N1 C18 C19 125.2(12)
C21 C18 C19 120.5(10)
N2 C21 C18 117.2(9)
N2 C21 C20 124.4(11)
C18 C21 C20 118.4(11)
C30 C29 C26 109.7(18)
C30 C29 H29A 109.7
C26 C29 H29A 109.7
C30 C29 H29B 109.7
C26 C29 H29B 109.7
H29A C29 H29B 108.2
C33 C31 C24 117.5(13)
C33 C31 C32 124.1(15)
C24 C31 C32 118.2(14)
C33 C31 H31 91.5
C24 C31 H31 91.5
C32 C31 H31 91.5
C18 N1 C12 120.6(9)
C18 N1 Ni1 114.4(8)
C12 N1 Ni1 125.0(7)
C21 N2 C27 121.6(9)
C21 N2 Ni1 113.3(8)
C27 N2 Ni1 125.1(7)
C10 C11 C12 116.2(14)
C10 C11 C15 122.9(15)
C12 C11 C15 120.1(14)
C11 C15 C16 119.2(15)
C11 C15 H15A 107.5
C16 C15 H15A 107.5
C11 C15 H15B 107.5
C16 C15 H15B 107.5
H15A C15 H15B 107.0

loop_
_geom_bond_atom_site_label_1
_geom_bond_atom_site_label_2
_geom_bond_distance
C22 C23 1.3900
C22 C27 1.3900
C22 C28 1.618(15)
C23 C24 1.3900
C23 H23 0.9300
C24 C25 1.3900
C24 C31 1.505(17)
C25 C26 1.3900
C25 H25 0.9300
C26 C27 1.3900
C26 C29 1.540(18)
C27 N2 1.446(12)
C33 C34 1.3900
C33 C38 1.3900
C33 C31 1.453(18)
C34 C35 1.3900
C34 H34 0.9300
C35 C36 1.3900
C35 H35 0.9300
C36 C37 1.3900
C36 H36 0.9300
C37 C38 1.3900
C37 H37 0.9300
C38 H38 0.9300
Ni1 N1 2.016(9)
Ni1 N2 2.017(9)
Ni1 Br2 2.313(3)
Ni1 Br1 2.333(3)
C1 C6 1.332(19)
C1 C2 1.47(2)
C1 H1 0.9300
C2 C3 1.30(3)
C2 H2 0.9300
C3 C4 1.38(4)
C3 H3 0.9300
C4 C5 1.37(3)
C4 H4 0.9300
C5 C6 1.35(2)
C5 H5 0.9300
C6 C7 1.464(19)
C7 C8 1.500(9)
C7 C9 1.523(18)
C7 H7 0.9800
C8 H8A 0.9600
C8 H8B 0.9600
C8 H8C 0.9600
C9 C14 1.352(19)
C9 C10 1.399(17)
C10 C11 1.392(17)
C10 H10 0.9300
C12 C11 1.403(17)
C12 C13 1.413(16)
C12 N1 1.474(14)
C13 C14 1.348(17)
C13 C17 1.546(17)
C14 H14 0.9300
C17 H17A 0.9600
C17 H17B 0.9600
C17 H17C 0.9600
C18 N1 1.310(12)
C18 C21 1.484(15)
C18 C19 1.499(14)
C21 N2 1.293(12)
C21 C20 1.529(13)
C19 H19A 0.9600
C19 H19B 0.9600
C19 H19C 0.9600
C20 H20A 0.9600
C20 H20B 0.9600
C20 H20C 0.9600
C28 H28A 0.9600
C28 H28B 0.9600
C28 H28C 0.9600
C29 C30 1.518(10)
C29 H29A 0.9700
C29 H29B 0.9700
C31 C32 1.505(10)
C31 H31 0.9800
C32 H32A 0.9600
C32 H32B 0.9600
C32 H32C 0.9600
C11 C15 1.437(17)
C15 C16 1.503(10)
C15 H15A 0.9700
C15 H15B 0.9700
C16 H16A 0.9600
C16 H16B 0.9600
C16 H16C 0.9600
C30 H30A 0.9600
C30 H30B 0.9600
C30 H30C 0.9600

loop_
_geom_torsion_atom_site_label_1
_geom_torsion_atom_site_label_2
_geom_torsion_atom_site_label_3
_geom_torsion_atom_site_label_4
_geom_torsion
C27 C22 C23 C24 0.0
C28 C22 C23 C24 -174.6(11)
C22 C23 C24 C25 0.0
C22 C23 C24 C31 -176.9(10)
C23 C24 C25 C26 0.0
C31 C24 C25 C26 176.8(11)
C24 C25 C26 C27 0.0
C24 C25 C26 C29 178.0(10)
C25 C26 C27 C22 0.0
C29 C26 C27 C22 -178.0(10)
C25 C26 C27 N2 -176.5(8)
C29 C26 C27 N2 5.5(11)
C23 C22 C27 C26 0.0
C28 C22 C27 C26 174.8(11)
C23 C22 C27 N2 176.3(8)
C28 C22 C27 N2 -8.9(12)
C38 C33 C34 C35 0.0
C31 C33 C34 C35 -179.7(12)
C33 C34 C35 C36 0.0
C34 C35 C36 C37 0.0
C35 C36 C37 C38 0.0
C36 C37 C38 C33 0.0
C34 C33 C38 C37 0.0
C31 C33 C38 C37 179.7(12)
C6 C1 C2 C3 -1(3)
C1 C2 C3 C4 -3(4)
C2 C3 C4 C5 3(5)
C3 C4 C5 C6 2(4)
C2 C1 C6 C5 5(2)
C2 C1 C6 C7 -176.0(15)
C4 C5 C6 C1 -5(3)
C4 C5 C6 C7 175.6(19)
C1 C6 C7 C8 145.6(18)
C5 C6 C7 C8 -35(3)
C1 C6 C7 C9 -72(2)
C5 C6 C7 C9 107(2)
C6 C7 C9 C14 123.0(18)
C8 C7 C9 C14 -94(2)
C6 C7 C9 C10 -62(2)
C8 C7 C9 C10 81(2)
C14 C9 C10 C11 -2(2)
C7 C9 C10 C11 -177.5(11)
C11 C12 C13 C14 -2.2(17)
N1 C12 C13 C14 178.2(10)
C11 C12 C13 C17 178.5(12)
N1 C12 C13 C17 -1.1(18)
C12 C13 C14 C9 4(2)
C17 C13 C14 C9 -177.1(13)
C10 C9 C14 C13 -2(2)
C7 C9 C14 C13 173.8(13)
N1 C18 C21 N2 -0.3(16)
C19 C18 C21 N2 177.5(11)
N1 C18 C21 C20 178.6(10)
C19 C18 C21 C20 -3.7(18)
C27 C26 C29 C30 -132.2(16)
C25 C26 C29 C30 49.8(18)
C34 C33 C31 C24 76(2)
C38 C33 C31 C24 -103.8(18)
C34 C33 C31 C32 -109(2)
C38 C33 C31 C32 71(3)
C25 C24 C31 C33 63(2)
C23 C24 C31 C33 -119.8(17)
C25 C24 C31 C32 -112(2)
C23 C24 C31 C32 65(3)
C21 C18 N1 C12 -179.2(11)
C19 C18 N1 C12 3.2(19)
C21 C18 N1 Ni1 -1.8(13)
C19 C18 N1 Ni1 -179.4(10)
C11 C12 N1 C18 -95.2(13)
C13 C12 N1 C18 84.5(13)
C11 C12 N1 Ni1 87.7(11)
C13 C12 N1 Ni1 -92.6(12)
N2 Ni1 N1 C18 2.3(8)
Br2 Ni1 N1 C18 119.4(7)
Br1 Ni1 N1 C18 -106.9(8)
N2 Ni1 N1 C12 179.5(11)
Br2 Ni1 N1 C12 -63.3(11)
Br1 Ni1 N1 C12 70.4(10)
C18 C21 N2 C27 -175.3(11)
C20 C21 N2 C27 5.9(19)
C18 C21 N2 Ni1 2.2(14)
C20 C21 N2 Ni1 -176.6(10)
C26 C27 N2 C21 -88.8(12)
C22 C27 N2 C21 94.8(11)
C26 C27 N2 Ni1 94.1(8)
C22 C27 N2 Ni1 -82.3(10)
N1 Ni1 N2 C21 -2.4(9)
Br2 Ni1 N2 C21 -115.9(8)
Br1 Ni1 N2 C21 105.2(8)
N1 Ni1 N2 C27 174.9(10)
Br2 Ni1 N2 C27 61.4(10)
Br1 Ni1 N2 C27 -77.5(10)
C9 C10 C11 C12 3.2(18)
C9 C10 C11 C15 172.7(13)
C13 C12 C11 C10 -1.1(17)
N1 C12 C11 C10 178.6(9)
C13 C12 C11 C15 -170.9(12)
N1 C12 C11 C15 8.8(17)
C10 C11 C15 C16 39(2)
C12 C11 C15 C16 -152.2(15)
